data_4077405
loop_
_publ_author_name
'Sj\"ovall, Sven'
'Andersson, Carlaxel'
'Wendt, Ola F.'

_publ_section_title
;
 Cyclometalation Reactions on Rhodium(I). Evidence for a Chelate Effect
 and Competing C&#x2212;H and C&#x2212;O Oxidative Additions
;
_journal_issue 23
_journal_name_full Organometallics
_journal_page_first 4919
_journal_paper_doi 10.1021/om010543x
_journal_volume 20
_journal_year 2001
_chemical_formula_sum 'C49 H48 B F4 N O P3 Rh'
_chemical_formula_weight 949.51
_chemical_name_systematic
;
 ?
;
_space_group_IT_number 2
_symmetry_cell_setting triclinic
_symmetry_space_group_name_Hall '-P 1'
_symmetry_space_group_name_H-M 'P -1'
_atom_sites_solution_hydrogens geom
_atom_sites_solution_primary direct
_atom_sites_solution_secondary difmap
_audit_creation_method SHELXL-97
_cell_angle_alpha 85.4390(10)
_cell_angle_beta 84.3880(10)
_cell_angle_gamma 71.0460(10)
_cell_formula_units_Z 2
_cell_length_a 11.4318(6)
_cell_length_b 13.0682(6)
_cell_length_c 15.9971(8)
_cell_measurement_reflns_used 3663
_cell_measurement_temperature 293(2)
_cell_measurement_theta_max 46.026
_cell_measurement_theta_min 4.623
_cell_volume 2246.55(19)
_computing_cell_refinement 'Bruker SAINT'
_computing_data_collection 'Bruker SMART'
_computing_data_reduction 'Bruker SAINT'
_computing_molecular_graphics 'Diamond (Brandenburg)'
_computing_publication_material 'SHELXL-97 (Sheldrick, 1997)'
_computing_structure_refinement 'SHELXL-97 (Sheldrick, 1997)'
_computing_structure_solution 'SHELXS-97 (Sheldrick, 1990)'
_diffrn_ambient_temperature 293(2)
_diffrn_detector_area_resol_mean 512
_diffrn_measured_fraction_theta_full 0.884
_diffrn_measured_fraction_theta_max 0.884
_diffrn_measurement_device_type 'Bruker SMART CCD'
_diffrn_measurement_method '\w scans'
_diffrn_radiation_monochromator graphite
_diffrn_radiation_source 'rotating anode'
_diffrn_radiation_type MoK\a
_diffrn_radiation_wavelength 0.71073
_diffrn_reflns_av_R_equivalents 0.0613
_diffrn_reflns_av_sigmaI/netI 0.1787
_diffrn_reflns_limit_h_max 16
_diffrn_reflns_limit_h_min -11
_diffrn_reflns_limit_k_max 19
_diffrn_reflns_limit_k_min -18
_diffrn_reflns_limit_l_max 22
_diffrn_reflns_limit_l_min -23
_diffrn_reflns_number 23520
_diffrn_reflns_theta_full 31.82
_diffrn_reflns_theta_max 31.82
_diffrn_reflns_theta_min 1.28
_exptl_absorpt_coefficient_mu 0.541
_exptl_absorpt_correction_T_max 0.934552
_exptl_absorpt_correction_T_min 0.780455
_exptl_absorpt_correction_type empirical
_exptl_absorpt_process_details 'absorption corrections using SADABS (Sheldrick, 1996)'
_exptl_crystal_colour yellow
_exptl_crystal_density_diffrn 1.404
_exptl_crystal_density_method 'not measured'
_exptl_crystal_description prism
_exptl_crystal_F_000 976
_exptl_crystal_size_max 0.25
_exptl_crystal_size_mid 0.10
_exptl_crystal_size_min 0.10
_refine_diff_density_max 0.543
_refine_diff_density_min -0.633
_refine_diff_density_rms 0.081
_refine_ls_extinction_method none
_refine_ls_goodness_of_fit_ref 0.892
_refine_ls_hydrogen_treatment mixed
_refine_ls_matrix_type full
_refine_ls_number_parameters 549
_refine_ls_number_reflns 13576
_refine_ls_number_restraints 0
_refine_ls_restrained_S_all 0.892
_refine_ls_R_factor_all 0.1755
_refine_ls_R_factor_gt 0.0550
_refine_ls_shift/su_max 0.001
_refine_ls_shift/su_mean 0.000
_refine_ls_structure_factor_coef Fsqd
_refine_ls_weighting_details 'calc w=1/[\s^2^(Fo^2^)+(0.0470P)^2^+0.0000P] where P=(Fo^2^+2Fc^2^)/3'
_refine_ls_weighting_scheme calc
_refine_ls_wR_factor_gt 0.1070
_refine_ls_wR_factor_ref 0.1317
_reflns_number_gt 5683
_reflns_number_total 13576
_reflns_threshold_expression >2sigma(I)
_cod_data_source_file om010543x.cif
_cod_data_source_block dppeRh(PNO)-complex3b
_cod_original_sg_symbol_H-M P-1
_cod_database_code 4077405

loop_
_symmetry_equiv_pos_as_xyz
'x, y, z'
'-x, -y, -z'

loop_
_atom_site_label
_atom_site_type_symbol
_atom_site_fract_x
_atom_site_fract_y
_atom_site_fract_z
_atom_site_U_iso_or_equiv
_atom_site_adp_type
_atom_site_occupancy
_atom_site_symmetry_multiplicity
_atom_site_calc_flag
_atom_site_refinement_flags
Rh1 Rh 0.64180(3) 0.75307(2) 0.717988(18) 0.03917(11) Uani 1 1 d .
P1 P 0.44039(9) 0.82411(8) 0.72974(6) 0.0423(3) Uani 1 1 d .
P2 P 0.62186(10) 0.77013(8) 0.57830(6) 0.0424(3) Uani 1 1 d .
P3 P 0.68769(10) 0.72902(8) 0.85713(6) 0.0439(3) Uani 1 1 d .
N1 N 0.9378(3) 0.7881(3) 0.6996(2) 0.0626(10) Uani 1 1 d .
O1 O 0.8329(2) 0.6691(2) 0.69133(16) 0.0513(7) Uani 1 1 d .
C1 C 0.3810(3) 0.8271(3) 0.6261(2) 0.0467(10) Uani 1 1 d .
H1A H 0.3783 0.7559 0.6154 0.056 Uiso 1 1 calc R
H1B H 0.2977 0.8781 0.6250 0.056 Uiso 1 1 calc R
C2 C 0.4672(3) 0.8613(3) 0.5593(2) 0.0489(10) Uani 1 1 d .
H2A H 0.4622 0.9360 0.5649 0.059 Uiso 1 1 calc R
H2B H 0.4460 0.8538 0.5034 0.059 Uiso 1 1 calc R
C3 C 1.0295(6) 0.4972(5) 0.6428(4) 0.121(2) Uani 1 1 d .
C4 C 1.0469(4) 0.6056(5) 0.6499(3) 0.0920(18) Uani 1 1 d .
H4A H 1.0750 0.6298 0.5950 0.110 Uiso 1 1 calc R
H4B H 1.1115 0.5968 0.6875 0.110 Uiso 1 1 calc R
C5 C 0.9308(4) 0.6926(4) 0.6819(3) 0.0570(12) Uani 1 1 d .
C6 C 0.8304(4) 0.8724(4) 0.7363(3) 0.0567(12) Uani 1 1 d .
H6A H 0.828(3) 0.942(3) 0.709(2) 0.058(12) Uiso 1 1 d .
H6B H 0.748(4) 0.863(3) 0.719(2) 0.056(11) Uiso 1 1 d .
C7 C 1.0551(4) 0.8170(5) 0.6858(4) 0.0944(18) Uani 1 1 d .
C11 C 0.3703(4) 0.9657(3) 0.7534(2) 0.0491(10) Uani 1 1 d .
C12 C 0.2438(4) 1.0190(4) 0.7507(3) 0.0654(13) Uani 1 1 d .
H12 H 0.1919 0.9791 0.7430 0.078 Uiso 1 1 calc R
C13 C 0.1930(5) 1.1287(4) 0.7590(3) 0.0814(16) Uani 1 1 d .
H13 H 0.1082 1.1627 0.7561 0.098 Uiso 1 1 calc R
C14 C 0.2687(6) 1.1868(4) 0.7713(3) 0.0924(19) Uani 1 1 d .
H14 H 0.2344 1.2609 0.7779 0.111 Uiso 1 1 calc R
C15 C 0.3945(6) 1.1388(4) 0.7744(3) 0.0843(16) Uani 1 1 d .
H15 H 0.4450 1.1800 0.7822 0.101 Uiso 1 1 calc R
C16 C 0.4458(4) 1.0266(3) 0.7656(3) 0.0628(12) Uani 1 1 d .
H16 H 0.5307 0.9931 0.7680 0.075 Uiso 1 1 calc R
C21 C 0.3555(4) 0.7497(3) 0.7971(2) 0.0501(10) Uani 1 1 d .
C22 C 0.2736(4) 0.7912(4) 0.8657(3) 0.0690(13) Uani 1 1 d .
H22 H 0.2568 0.8631 0.8780 0.083 Uiso 1 1 calc R
C23 C 0.2165(5) 0.7268(6) 0.9161(3) 0.0944(18) Uani 1 1 d .
H23 H 0.1631 0.7553 0.9623 0.113 Uiso 1 1 calc R
C24 C 0.2391(6) 0.6219(6) 0.8977(4) 0.0984(19) Uani 1 1 d .
H24 H 0.2002 0.5790 0.9310 0.118 Uiso 1 1 calc R
C25 C 0.3192(6) 0.5792(4) 0.8301(4) 0.0930(17) Uani 1 1 d .
H25 H 0.3335 0.5076 0.8177 0.112 Uiso 1 1 calc R
C26 C 0.3784(4) 0.6418(4) 0.7805(3) 0.0667(13) Uani 1 1 d .
H26 H 0.4340 0.6116 0.7357 0.080 Uiso 1 1 calc R
C31 C 0.7362(4) 0.8230(3) 0.5226(2) 0.0481(10) Uani 1 1 d .
C32 C 0.8334(4) 0.7595(4) 0.4722(3) 0.0661(13) Uani 1 1 d .
H32 H 0.8353 0.6903 0.4608 0.079 Uiso 1 1 calc R
C33 C 0.9281(5) 0.7985(4) 0.4385(3) 0.0774(15) Uani 1 1 d .
H33 H 0.9937 0.7548 0.4051 0.093 Uiso 1 1 calc R
C34 C 0.9264(5) 0.8997(4) 0.4535(3) 0.0736(14) Uani 1 1 d .
H34 H 0.9897 0.9255 0.4301 0.088 Uiso 1 1 calc R
C35 C 0.8306(5) 0.9637(4) 0.5036(3) 0.0659(13) Uani 1 1 d .
H35 H 0.8291 1.0330 0.5143 0.079 Uiso 1 1 calc R
C36 C 0.7360(4) 0.9255(3) 0.5383(2) 0.0534(11) Uani 1 1 d .
H36 H 0.6717 0.9693 0.5726 0.064 Uiso 1 1 calc R
C41 C 0.6335(4) 0.6501(3) 0.5251(2) 0.0511(10) Uani 1 1 d .
C42 C 0.6821(4) 0.5496(3) 0.5657(3) 0.0645(13) Uani 1 1 d .
H42 H 0.7082 0.5451 0.6196 0.077 Uiso 1 1 calc R
C43 C 0.6921(5) 0.4570(4) 0.5273(4) 0.0913(19) Uani 1 1 d .
H43 H 0.7258 0.3894 0.5542 0.110 Uiso 1 1 calc R
C44 C 0.6517(6) 0.4654(6) 0.4483(5) 0.102(2) Uani 1 1 d .
H44 H 0.6561 0.4027 0.4228 0.122 Uiso 1 1 calc R
C45 C 0.6057(5) 0.5619(6) 0.4067(4) 0.0941(19) Uani 1 1 d .
H45 H 0.5822 0.5650 0.3523 0.113 Uiso 1 1 calc R
C46 C 0.5936(4) 0.6558(4) 0.4448(3) 0.0677(13) Uani 1 1 d .
H46 H 0.5590 0.7228 0.4171 0.081 Uiso 1 1 calc R
C51 C 0.7801(4) 0.8096(3) 0.8881(2) 0.0498(10) Uani 1 1 d .
C52 C 0.8311(4) 0.8732(3) 0.8307(3) 0.0549(11) Uani 1 1 d .
C53 C 0.8858(5) 0.9428(4) 0.8603(3) 0.0756(14) Uani 1 1 d .
H53 H 0.9162 0.9876 0.8224 0.091 Uiso 1 1 calc R
C54 C 0.8951(5) 0.9457(5) 0.9442(4) 0.0946(18) Uani 1 1 d .
H54 H 0.9325 0.9921 0.9631 0.113 Uiso 1 1 calc R
C55 C 0.8507(5) 0.8817(5) 1.0006(4) 0.0889(17) Uani 1 1 d .
H55 H 0.8597 0.8830 1.0577 0.107 Uiso 1 1 calc R
C56 C 0.7923(4) 0.8148(3) 0.9735(3) 0.0627(12) Uani 1 1 d .
H56 H 0.7605 0.7724 1.0127 0.075 Uiso 1 1 calc R
C61 C 0.5727(4) 0.7448(3) 0.9461(2) 0.0504(10) Uani 1 1 d .
C62 C 0.5005(4) 0.8501(4) 0.9665(3) 0.0662(13) Uani 1 1 d .
H62 H 0.5116 0.9091 0.9341 0.079 Uiso 1 1 calc R
C63 C 0.4130(5) 0.8672(4) 1.0342(3) 0.0821(16) Uani 1 1 d .
H63 H 0.3665 0.9374 1.0478 0.099 Uiso 1 1 calc R
C64 C 0.3946(5) 0.7818(6) 1.0810(3) 0.0945(18) Uani 1 1 d .
H64 H 0.3353 0.7934 1.1264 0.113 Uiso 1 1 calc R
C65 C 0.4643(5) 0.6776(5) 1.0611(3) 0.0930(18) Uani 1 1 d .
H65 H 0.4510 0.6191 1.0928 0.112 Uiso 1 1 calc R
C66 C 0.5537(4) 0.6596(4) 0.9941(3) 0.0689(13) Uani 1 1 d .
H66 H 0.6011 0.5891 0.9818 0.083 Uiso 1 1 calc R
C71 C 0.7877(4) 0.5891(3) 0.8682(2) 0.0481(10) Uani 1 1 d .
C72 C 0.9039(4) 0.5580(4) 0.8972(3) 0.0651(13) Uani 1 1 d .
H72 H 0.9326 0.6102 0.9164 0.078 Uiso 1 1 calc R
C73 C 0.9799(5) 0.4503(4) 0.8987(3) 0.0873(17) Uani 1 1 d .
H73 H 1.0583 0.4301 0.9187 0.105 Uiso 1 1 calc R
C74 C 0.9356(6) 0.3742(4) 0.8696(3) 0.0887(18) Uani 1 1 d .
H74 H 0.9853 0.3020 0.8698 0.106 Uiso 1 1 calc R
C75 C 0.8198(5) 0.4029(4) 0.8405(3) 0.0794(15) Uani 1 1 d .
H75 H 0.7907 0.3505 0.8221 0.095 Uiso 1 1 calc R
C76 C 0.7469(4) 0.5105(3) 0.8386(3) 0.0629(12) Uani 1 1 d .
H76 H 0.6693 0.5305 0.8173 0.075 Uiso 1 1 calc R
B1 B 0.7277(10) 0.1964(6) 0.6791(6) 0.107(3) Uani 1 1 d .
F1 F 0.7467(5) 0.2023(3) 0.5943(3) 0.1652(19) Uani 1 1 d .
F2 F 0.6720(5) 0.1218(4) 0.7000(4) 0.224(3) Uani 1 1 d .
F3 F 0.8372(5) 0.1556(5) 0.7114(3) 0.195(2) Uani 1 1 d .
F4 F 0.6608(5) 0.2892(3) 0.7086(2) 0.1619(18) Uani 1 1 d .

loop_
_atom_site_aniso_label
_atom_site_aniso_U_11
_atom_site_aniso_U_22
_atom_site_aniso_U_33
_atom_site_aniso_U_23
_atom_site_aniso_U_13
_atom_site_aniso_U_12
Rh1 0.03214(18) 0.04610(19) 0.03903(17) -0.00538(13) -0.00179(12) -0.01168(14)
P1 0.0349(6) 0.0498(6) 0.0428(6) -0.0062(5) -0.0021(5) -0.0137(5)
P2 0.0403(6) 0.0478(6) 0.0402(6) -0.0069(5) -0.0001(5) -0.0154(5)
P3 0.0413(6) 0.0454(6) 0.0429(6) -0.0034(5) -0.0055(5) -0.0100(5)
N1 0.043(2) 0.083(3) 0.066(2) 0.000(2) -0.0029(18) -0.027(2)
O1 0.0377(17) 0.0587(17) 0.0546(17) -0.0049(13) 0.0019(13) -0.0124(14)
C1 0.038(2) 0.051(2) 0.053(2) -0.0071(19) -0.0079(19) -0.015(2)
C2 0.046(3) 0.054(2) 0.046(2) -0.0033(18) -0.0077(19) -0.014(2)
C3 0.088(5) 0.089(4) 0.175(6) -0.073(4) 0.044(4) -0.014(4)
C4 0.034(3) 0.142(5) 0.081(4) -0.024(3) 0.015(2) -0.003(3)
C5 0.035(3) 0.078(3) 0.051(3) 0.001(2) -0.001(2) -0.011(2)
C6 0.055(3) 0.053(3) 0.070(3) 0.014(2) -0.024(2) -0.027(3)
C7 0.045(3) 0.137(5) 0.120(5) -0.012(4) 0.004(3) -0.058(3)
C11 0.046(3) 0.052(3) 0.043(2) -0.0078(18) -0.0028(19) -0.006(2)
C12 0.051(3) 0.070(3) 0.064(3) -0.022(2) -0.007(2) 0.001(2)
C13 0.072(4) 0.077(4) 0.076(3) -0.024(3) -0.012(3) 0.008(3)
C14 0.105(5) 0.059(3) 0.089(4) -0.014(3) -0.002(4) 0.008(4)
C15 0.107(5) 0.058(3) 0.094(4) -0.018(3) -0.001(3) -0.033(3)
C16 0.062(3) 0.054(3) 0.068(3) -0.004(2) -0.004(2) -0.013(3)
C21 0.034(2) 0.062(3) 0.055(3) -0.001(2) -0.009(2) -0.015(2)
C22 0.048(3) 0.084(3) 0.068(3) 0.001(3) 0.004(2) -0.016(3)
C23 0.059(4) 0.132(5) 0.084(4) 0.023(4) 0.008(3) -0.030(4)
C24 0.080(4) 0.131(6) 0.097(5) 0.033(4) -0.010(4) -0.060(4)
C25 0.101(5) 0.085(4) 0.108(5) 0.014(3) -0.012(4) -0.054(4)
C26 0.067(3) 0.073(3) 0.068(3) 0.001(2) -0.004(3) -0.034(3)
C31 0.051(3) 0.052(3) 0.041(2) -0.0013(18) -0.0037(19) -0.017(2)
C32 0.068(3) 0.078(3) 0.061(3) -0.018(2) 0.014(2) -0.037(3)
C33 0.063(3) 0.105(4) 0.069(3) -0.013(3) 0.014(3) -0.036(3)
C34 0.069(4) 0.101(4) 0.067(3) 0.010(3) -0.010(3) -0.052(3)
C35 0.072(3) 0.072(3) 0.067(3) 0.011(2) -0.023(3) -0.040(3)
C36 0.055(3) 0.052(3) 0.055(3) 0.002(2) -0.010(2) -0.019(2)
C41 0.043(3) 0.058(3) 0.055(3) -0.013(2) 0.010(2) -0.021(2)
C42 0.063(3) 0.053(3) 0.078(3) -0.012(2) 0.015(3) -0.023(2)
C43 0.071(4) 0.067(4) 0.140(6) -0.030(4) 0.033(4) -0.033(3)
C44 0.077(4) 0.100(5) 0.150(6) -0.080(5) 0.054(4) -0.060(4)
C45 0.081(4) 0.123(5) 0.096(4) -0.062(4) 0.019(3) -0.052(4)
C46 0.067(3) 0.082(3) 0.062(3) -0.029(2) 0.002(2) -0.030(3)
C51 0.047(3) 0.046(2) 0.054(3) -0.0074(19) -0.016(2) -0.007(2)
C52 0.049(3) 0.050(3) 0.068(3) -0.005(2) -0.024(2) -0.014(2)
C53 0.076(4) 0.072(3) 0.092(4) -0.002(3) -0.028(3) -0.036(3)
C54 0.098(5) 0.096(4) 0.110(5) -0.016(4) -0.051(4) -0.044(4)
C55 0.099(5) 0.094(4) 0.077(4) -0.018(3) -0.044(3) -0.022(4)
C56 0.068(3) 0.065(3) 0.059(3) -0.006(2) -0.026(2) -0.020(3)
C61 0.044(3) 0.063(3) 0.040(2) -0.002(2) -0.0079(19) -0.009(2)
C62 0.070(3) 0.066(3) 0.054(3) -0.005(2) 0.001(2) -0.011(3)
C63 0.071(4) 0.084(4) 0.080(4) -0.029(3) 0.009(3) -0.007(3)
C64 0.080(4) 0.128(5) 0.068(4) -0.009(4) 0.019(3) -0.028(4)
C65 0.089(4) 0.104(4) 0.078(4) 0.014(3) 0.015(3) -0.030(4)
C66 0.069(3) 0.067(3) 0.062(3) 0.000(2) 0.014(3) -0.017(3)
C71 0.051(3) 0.051(2) 0.040(2) -0.0042(18) 0.0013(19) -0.012(2)
C72 0.059(3) 0.063(3) 0.065(3) -0.017(2) -0.017(2) -0.001(2)
C73 0.074(4) 0.075(4) 0.088(4) -0.009(3) -0.016(3) 0.015(3)
C74 0.098(5) 0.060(3) 0.082(4) -0.010(3) 0.010(3) 0.008(3)
C75 0.089(4) 0.058(3) 0.091(4) -0.010(3) 0.004(3) -0.025(3)
C76 0.062(3) 0.053(3) 0.072(3) -0.004(2) -0.003(2) -0.016(2)
B1 0.139(8) 0.066(5) 0.104(6) -0.011(4) 0.024(6) -0.023(5)
F1 0.238(5) 0.108(3) 0.117(3) -0.025(2) 0.008(3) -0.011(3)
F2 0.171(5) 0.114(3) 0.377(8) -0.027(4) 0.103(5) -0.066(3)
F3 0.132(4) 0.246(6) 0.205(5) 0.059(4) -0.040(4) -0.066(4)
F4 0.257(6) 0.092(3) 0.115(3) -0.023(2) -0.005(3) -0.025(3)

loop_
_atom_type_symbol
_atom_type_description
_atom_type_scat_dispersion_real
_atom_type_scat_dispersion_imag
_atom_type_scat_source
C C 0.0033 0.0016 'International Tables Vol C Tables 4.2.6.8 and 6.1.1.4'
H H 0.0000 0.0000 'International Tables Vol C Tables 4.2.6.8 and 6.1.1.4'
B B 0.0013 0.0007 'International Tables Vol C Tables 4.2.6.8 and 6.1.1.4'
N N 0.0061 0.0033 'International Tables Vol C Tables 4.2.6.8 and 6.1.1.4'
O O 0.0106 0.0060 'International Tables Vol C Tables 4.2.6.8 and 6.1.1.4'
F F 0.0171 0.0103 'International Tables Vol C Tables 4.2.6.8 and 6.1.1.4'
P P 0.1023 0.0942 'International Tables Vol C Tables 4.2.6.8 and 6.1.1.4'
Rh Rh -1.1178 0.9187 'International Tables Vol C Tables 4.2.6.8 and 6.1.1.4'

loop_
_geom_angle_atom_site_label_1
_geom_angle_atom_site_label_2
_geom_angle_atom_site_label_3
_geom_angle
O1 Rh1 P1 170.74(8)
O1 Rh1 P2 87.97(7)
P1 Rh1 P2 85.17(4)
O1 Rh1 P3 85.29(7)
P1 Rh1 P3 101.68(4)
P2 Rh1 P3 173.11(4)
C21 P1 C11 106.47(19)
C21 P1 C1 102.90(18)
C11 P1 C1 99.76(17)
C21 P1 Rh1 116.65(13)
C11 P1 Rh1 119.73(15)
C1 P1 Rh1 108.75(12)
C31 P2 C41 105.05(17)
C31 P2 C2 109.49(18)
C41 P2 C2 103.95(19)
C31 P2 Rh1 111.48(13)
C41 P2 Rh1 117.88(14)
C2 P2 Rh1 108.56(12)
C61 P3 C71 104.68(18)
C61 P3 C51 100.99(19)
C71 P3 C51 104.72(19)
C61 P3 Rh1 124.37(13)
C71 P3 Rh1 104.74(12)
C51 P3 Rh1 115.47(14)
C5 N1 C6 121.8(4)
C5 N1 C7 123.2(4)
C6 N1 C7 115.0(4)
C5 O1 Rh1 136.5(3)
C2 C1 P1 108.3(3)
C1 C2 P2 105.0(3)
C3 C4 C5 114.0(4)
O1 C5 N1 123.4(4)
O1 C5 C4 117.1(5)
N1 C5 C4 119.5(4)
N1 C6 C52 112.3(3)
C16 C11 C12 118.0(4)
C16 C11 P1 119.4(3)
C12 C11 P1 122.2(4)
C13 C12 C11 122.1(5)
C14 C13 C12 119.0(5)
C13 C14 C15 121.7(5)
C14 C15 C16 119.0(5)
C11 C16 C15 120.3(5)
C26 C21 C22 118.0(4)
C26 C21 P1 116.9(3)
C22 C21 P1 125.0(3)
C23 C22 C21 121.1(5)
C24 C23 C22 119.8(5)
C23 C24 C25 120.3(6)
C24 C25 C26 120.5(5)
C25 C26 C21 120.3(5)
C32 C31 C36 118.4(4)
C32 C31 P2 121.8(3)
C36 C31 P2 119.3(3)
C31 C32 C33 120.3(4)
C34 C33 C32 120.8(4)
C33 C34 C35 119.6(5)
C34 C35 C36 120.3(4)
C31 C36 C35 120.6(4)
C42 C41 C46 119.2(4)
C42 C41 P2 118.9(3)
C46 C41 P2 121.9(3)
C43 C42 C41 120.5(5)
C42 C43 C44 118.9(6)
C45 C44 C43 121.9(6)
C44 C45 C46 120.0(6)
C45 C46 C41 119.5(5)
C56 C51 C52 117.9(4)
C56 C51 P3 118.7(3)
C52 C51 P3 123.2(3)
C53 C52 C51 119.6(4)
C53 C52 C6 116.4(4)
C51 C52 C6 124.0(4)
C54 C53 C52 120.5(5)
C55 C54 C53 120.8(5)
C54 C55 C56 120.0(5)
C55 C56 C51 121.1(5)
C66 C61 C62 118.6(4)
C66 C61 P3 123.5(3)
C62 C61 P3 117.9(3)
C63 C62 C61 120.5(4)
C64 C63 C62 120.2(5)
C63 C64 C65 119.8(5)
C64 C65 C66 120.5(5)
C61 C66 C65 120.4(4)
C72 C71 C76 118.5(4)
C72 C71 P3 124.2(3)
C76 C71 P3 117.1(3)
C71 C72 C73 121.7(5)
C74 C73 C72 118.2(5)
C75 C74 C73 121.4(5)
C74 C75 C76 119.3(5)
C75 C76 C71 120.9(5)
F4 B1 F3 113.3(8)
F4 B1 F2 110.4(8)
F3 B1 F2 104.2(7)
F4 B1 F1 112.1(6)
F3 B1 F1 108.5(7)
F2 B1 F1 107.8(8)

loop_
_geom_bond_atom_site_label_1
_geom_bond_atom_site_label_2
_geom_bond_distance
Rh1 O1 2.120(3)
Rh1 P1 2.1802(10)
Rh1 P2 2.2544(10)
Rh1 P3 2.3105(10)
P1 C21 1.814(4)
P1 C11 1.817(4)
P1 C1 1.844(4)
P2 C31 1.801(4)
P2 C41 1.805(4)
P2 C2 1.821(4)
P3 C61 1.817(4)
P3 C71 1.820(4)
P3 C51 1.838(4)
N1 C5 1.330(5)
N1 C6 1.466(5)
N1 C7 1.499(6)
O1 C5 1.245(5)
C1 C2 1.522(5)
C3 C4 1.508(7)
C4 C5 1.515(6)
C6 C52 1.512(6)
C11 C16 1.385(6)
C11 C12 1.390(5)
C12 C13 1.372(6)
C13 C14 1.359(7)
C14 C15 1.374(7)
C15 C16 1.403(6)
C21 C26 1.391(5)
C21 C22 1.392(5)
C22 C23 1.388(7)
C23 C24 1.360(7)
C24 C25 1.374(7)
C25 C26 1.382(6)
C31 C32 1.380(5)
C31 C36 1.382(5)
C32 C33 1.387(6)
C33 C34 1.356(6)
C34 C35 1.371(6)
C35 C36 1.384(6)
C41 C42 1.385(6)
C41 C46 1.393(6)
C42 C43 1.369(6)
C43 C44 1.371(8)
C44 C45 1.347(8)
C45 C46 1.374(6)
C51 C56 1.396(5)
C51 C52 1.400(6)
C52 C53 1.391(6)
C53 C54 1.362(7)
C54 C55 1.356(7)
C55 C56 1.376(6)
C61 C66 1.365(6)
C61 C62 1.402(5)
C62 C63 1.381(6)
C63 C64 1.355(7)
C64 C65 1.380(7)
C65 C66 1.385(6)
C71 C72 1.374(6)
C71 C76 1.389(5)
C72 C73 1.393(6)
C73 C74 1.381(7)
C74 C75 1.371(7)
C75 C76 1.382(6)
B1 F4 1.302(7)
B1 F3 1.330(10)
B1 F2 1.334(9)
B1 F1 1.353(8)
